data_7012124
loop_
_publ_author_name
'Yang, Guang'
'Raptis, Raphael G.'

_publ_section_title
;
 Oxidation of gold(i) pyrazolates by aqua regia. X-Ray crystal
 structures of the first examples of trinuclear AuIII3 and AuIAuIII2
 pyrazolato complexes
;
_journal_issue 21
_journal_name_full 'Journal of the Chemical Society, Dalton Transactions'
_journal_page_first 3936
_journal_paper_doi 10.1039/b207600d
_journal_year 2002
_chemical_formula_sum 'C16 H20 Au3 Cl9 N6'
_chemical_formula_weight 1206.33
_chemical_name_systematic
; 
? 
;
_space_group_IT_number 14
_symmetry_cell_setting monoclinic
_symmetry_space_group_name_Hall '-P 2yn'
_symmetry_space_group_name_H-M 'P 1 21/n 1'
_atom_sites_solution_hydrogens geom
_atom_sites_solution_primary direct
_atom_sites_solution_secondary difmap
_audit_creation_method SHELXL-97
_cell_angle_alpha 90.00
_cell_angle_beta 98.00(3)
_cell_angle_gamma 90.00
_cell_formula_units_Z 4
_cell_length_a 7.7600(16)
_cell_length_b 29.270(6)
_cell_length_c 13.510(3)
_cell_measurement_temperature 298(2)
_cell_volume 3038.7(11)
_computing_cell_refinement 'BRUKER SMART-NT V5.0'
_computing_data_collection 'BRUKER SMART-NT V5.0'
_computing_data_reduction 'BRUKER SAINT-NT V5/6.0'
_computing_molecular_graphics 'BRUKER SHELXTL-NT V5.1'
_computing_publication_material 'BRUKER SHELXTL-NT V5.1'
_computing_structure_refinement 'BRUKER SHELXTL-NT V5.1'
_computing_structure_solution 'BRUKER SHELXTL-NT V5.1'
_diffrn_ambient_temperature 298(2)
_diffrn_measured_fraction_theta_full 0.995
_diffrn_measured_fraction_theta_max 0.995
_diffrn_measurement_device_type 'Bruker AXS SMART CCD area detector'
_diffrn_measurement_method 'phi and omega scans'
_diffrn_radiation_monochromator graphite
_diffrn_radiation_source 'fine-focus sealed tube'
_diffrn_radiation_type MoK\a
_diffrn_radiation_wavelength 0.71073
_diffrn_reflns_av_R_equivalents 0.0778
_diffrn_reflns_av_sigmaI/netI 0.0521
_diffrn_reflns_limit_h_max 8
_diffrn_reflns_limit_h_min -8
_diffrn_reflns_limit_k_max 30
_diffrn_reflns_limit_k_min -32
_diffrn_reflns_limit_l_max 14
_diffrn_reflns_limit_l_min -15
_diffrn_reflns_number 14202
_diffrn_reflns_theta_full 23.34
_diffrn_reflns_theta_max 23.34
_diffrn_reflns_theta_min 1.39
_exptl_absorpt_coefficient_mu 15.258
_exptl_absorpt_correction_T_max 0.614
_exptl_absorpt_correction_T_min 0.091
_exptl_absorpt_correction_type semi-empirical
_exptl_crystal_colour red
_exptl_crystal_density_diffrn 2.637
_exptl_crystal_density_method 'not measured'
_exptl_crystal_description needles
_exptl_crystal_F_000 2192
_exptl_crystal_size_max 0.24
_exptl_crystal_size_mid 0.20
_exptl_crystal_size_min 0.04
_refine_diff_density_max 1.647
_refine_diff_density_min -1.847
_refine_diff_density_rms 0.307
_refine_ls_extinction_method none
_refine_ls_goodness_of_fit_ref 1.121
_refine_ls_hydrogen_treatment mixed
_refine_ls_matrix_type full
_refine_ls_number_parameters 313
_refine_ls_number_reflns 4393
_refine_ls_number_restraints 0
_refine_ls_restrained_S_all 1.121
_refine_ls_R_factor_all 0.0651
_refine_ls_R_factor_gt 0.0499
_refine_ls_shift/su_max 0.001
_refine_ls_shift/su_mean 0.000
_refine_ls_structure_factor_coef Fsqd
_refine_ls_weighting_details 'calc w=1/[\s^2^(Fo^2^)+(0.0795P)^2^+5.2493P] where P=(Fo^2^+2Fc^2^)/3'
_refine_ls_weighting_scheme calc
_refine_ls_wR_factor_gt 0.1259
_refine_ls_wR_factor_ref 0.1395
_reflns_number_gt 3528
_reflns_number_total 4393
_reflns_threshold_expression >2sigma(I)
_cod_data_source_file b207600d.txt
_cod_data_source_block Au(III)2Au(I)
_cod_depositor_comments
;
The following automatic conversions were performed:
'_symmetry_cell_setting' value 'Monoclinic' changed to 'monoclinic'
according to '/home/saulius/struct/CIF-dictionaries/cif_core.dic'
dictionary named 'cif_core.dic' version 2.4.1 from 2010-06-29.

Automatic conversion script
Id: cif_fix_enum 1527 2010-12-29 10:47:43Z saulius 
;
_cod_original_sg_symbol_H-M P2(1)/n
_cod_database_code 7012124

loop_
_symmetry_equiv_pos_as_xyz
'x, y, z'
'-x+1/2, y+1/2, -z+1/2'
'-x, -y, -z'
'x-1/2, -y-1/2, z-1/2'

loop_
_atom_site_label
_atom_site_type_symbol
_atom_site_fract_x
_atom_site_fract_y
_atom_site_fract_z
_atom_site_U_iso_or_equiv
_atom_site_adp_type
_atom_site_occupancy
_atom_site_symmetry_multiplicity
_atom_site_calc_flag
_atom_site_refinement_flags
_atom_site_disorder_assembly
_atom_site_disorder_group
Au1 Au 0.25104(7) 0.082434(17) 0.81337(4) 0.0415(2) Uani 1 1 d . . .
Au2 Au 0.22779(7) 0.138504(18) 0.58513(4) 0.0437(2) Uani 1 1 d . . .
Au3 Au 0.23956(8) 0.023751(19) 0.59687(4) 0.0508(2) Uani 1 1 d . . .
C1 C 0.266(2) 0.1693(6) 0.9837(11) 0.066(4) Uani 1 1 d . . .
H1A H 0.2446 0.1373 0.9904 0.098 Uiso 1 1 calc R . .
H1B H 0.1798 0.1865 1.0123 0.098 Uiso 1 1 calc R . .
H1C H 0.3795 0.1767 1.0177 0.098 Uiso 1 1 calc R . .
C2 C 0.2570(17) 0.1807(4) 0.8789(9) 0.039(3) Uani 1 1 d . . .
C3 C 0.259(2) 0.2243(5) 0.8340(12) 0.058(4) Uani 1 1 d . . .
C4 C 0.255(2) 0.2183(5) 0.7306(10) 0.052(4) Uani 1 1 d . . .
C5 C 0.248(3) 0.2501(7) 0.6497(14) 0.088(6) Uani 1 1 d . . .
H5A H 0.3583 0.2652 0.6524 0.132 Uiso 1 1 calc R . .
H5B H 0.1588 0.2723 0.6552 0.132 Uiso 1 1 calc R . .
H5C H 0.2223 0.2341 0.5874 0.132 Uiso 1 1 calc R . .
C6 C 0.193(3) 0.1626(7) 0.3312(13) 0.089(6) Uani 1 1 d . . .
H6A H 0.2552 0.1823 0.3806 0.134 Uiso 1 1 calc R . .
H6B H 0.0727 0.1715 0.3196 0.134 Uiso 1 1 calc R . .
H6C H 0.2421 0.1650 0.2700 0.134 Uiso 1 1 calc R . .
C7 C 0.206(2) 0.1181(6) 0.3649(11) 0.059(4) Uani 1 1 d . . .
C8 C 0.214(2) 0.0775(7) 0.3097(13) 0.072(5) Uani 1 1 d . . .
C9 C 0.2221(19) 0.0384(6) 0.3737(12) 0.056(4) Uani 1 1 d . . .
C10 C 0.241(2) -0.0097(6) 0.3534(14) 0.080(6) Uani 1 1 d . . .
H10A H 0.2991 -0.0246 0.4120 0.120 Uiso 1 1 calc R . .
H10B H 0.3076 -0.0134 0.2993 0.120 Uiso 1 1 calc R . .
H10C H 0.1277 -0.0231 0.3355 0.120 Uiso 1 1 calc R . .
C11 C 0.274(3) -0.0893(5) 0.6732(17) 0.089(7) Uani 1 1 d . . .
H11A H 0.3639 -0.1112 0.6943 0.134 Uiso 1 1 calc R . .
H11B H 0.2961 -0.0751 0.6122 0.134 Uiso 1 1 calc R . .
H11C H 0.1634 -0.1046 0.6623 0.134 Uiso 1 1 calc R . .
C12 C 0.271(2) -0.0548(5) 0.7499(13) 0.058(4) Uani 1 1 d . . .
C13 C 0.272(2) -0.0584(6) 0.8508(13) 0.064(4) Uani 1 1 d . . .
C14 C 0.267(2) -0.0150(6) 0.8946(12) 0.059(4) Uani 1 1 d . . .
C15 C 0.261(2) -0.0008(6) 0.9956(11) 0.060(4) Uani 1 1 d . . .
H15A H 0.3245 0.0273 1.0080 0.090 Uiso 1 1 calc R . .
H15B H 0.3137 -0.0239 1.0406 0.090 Uiso 1 1 calc R . .
H15C H 0.1428 0.0037 1.0060 0.090 Uiso 1 1 calc R . .
C16 C 0.258(3) 0.3078(6) 0.2830(12) 0.079(5) Uani 1 1 d . . .
H16A H 0.3467 0.3307 0.2770 0.095 Uiso 1 1 calc R . .
H16B H 0.1461 0.3214 0.2599 0.095 Uiso 1 1 calc R . .
Cl1 Cl -0.0235(5) 0.08237(13) 0.8547(4) 0.0661(11) Uani 1 1 d . . .
Cl2 Cl 0.5331(5) 0.08277(13) 0.7882(4) 0.0641(11) Uani 1 1 d . . .
Cl3 Cl -0.0565(5) 0.12511(16) 0.5944(3) 0.0716(12) Uani 1 1 d . . .
Cl4 Cl 0.5061(6) 0.15515(19) 0.5652(3) 0.0828(14) Uani 1 1 d . . .
Cl5 Cl 0.2639(8) 0.27528(16) 0.8955(4) 0.0986(18) Uani 1 1 d . . .
Cl6 Cl 0.2101(11) 0.0751(3) 0.1822(4) 0.132(3) Uani 1 1 d . . .
Cl7 Cl 0.2880(10) -0.10727(19) 0.9180(5) 0.120(2) Uani 1 1 d . . .
Cl8 Cl 0.2903(9) 0.26231(19) 0.2059(4) 0.1024(17) Uani 1 1 d . . .
Cl9 Cl 0.2662(10) 0.2934(2) 0.4067(4) 0.123(2) Uani 1 1 d . . .
N1 N 0.2468(13) 0.1513(3) 0.8046(8) 0.040(3) Uani 1 1 d . . .
N2 N 0.2482(15) 0.1731(4) 0.7168(8) 0.046(3) Uani 1 1 d . . .
N3 N 0.2096(16) 0.1030(4) 0.4596(8) 0.049(3) Uani 1 1 d . . .
N4 N 0.2222(16) 0.0565(4) 0.4667(8) 0.054(3) Uani 1 1 d . . .
N5 N 0.2600(15) -0.0085(4) 0.7281(9) 0.050(3) Uani 1 1 d . . .
N6 N 0.2536(14) 0.0146(3) 0.8159(8) 0.039(3) Uani 1 1 d . . .

loop_
_atom_site_aniso_label
_atom_site_aniso_U_11
_atom_site_aniso_U_22
_atom_site_aniso_U_33
_atom_site_aniso_U_23
_atom_site_aniso_U_13
_atom_site_aniso_U_12
Au1 0.0574(4) 0.0282(3) 0.0404(3) -0.0006(2) 0.0117(2) 0.0013(2)
Au2 0.0629(4) 0.0327(4) 0.0370(3) -0.0039(2) 0.0129(2) -0.0015(2)
Au3 0.0707(4) 0.0341(4) 0.0487(4) -0.0059(3) 0.0123(3) 0.0024(3)
C1 0.095(13) 0.049(10) 0.051(9) -0.010(8) 0.005(8) -0.008(9)
C2 0.061(8) 0.025(7) 0.032(7) -0.009(6) 0.006(6) -0.012(6)
C3 0.077(11) 0.033(9) 0.066(10) -0.011(8) 0.019(8) 0.004(7)
C4 0.072(10) 0.039(9) 0.047(8) 0.010(7) 0.014(7) 0.004(7)
C5 0.114(16) 0.090(15) 0.064(11) -0.001(11) 0.025(11) 0.005(12)
C6 0.134(17) 0.077(15) 0.053(10) 0.000(10) 0.003(11) -0.007(12)
C7 0.067(10) 0.060(11) 0.051(9) -0.004(8) 0.014(7) -0.013(8)
C8 0.053(10) 0.113(17) 0.053(10) -0.016(10) 0.016(8) -0.005(9)
C9 0.050(9) 0.056(10) 0.064(10) -0.024(9) 0.017(7) -0.007(7)
C10 0.089(13) 0.061(12) 0.094(14) -0.039(10) 0.027(10) -0.014(10)
C11 0.117(16) 0.008(8) 0.135(18) -0.005(9) -0.008(14) 0.016(8)
C12 0.066(10) 0.026(8) 0.077(11) -0.023(8) -0.014(8) 0.006(7)
C13 0.067(10) 0.055(11) 0.070(11) 0.018(9) 0.012(8) -0.001(8)
C14 0.066(10) 0.048(10) 0.063(10) -0.007(8) 0.012(8) -0.008(8)
C15 0.067(10) 0.056(10) 0.058(9) 0.014(8) 0.013(8) -0.010(8)
C16 0.113(15) 0.047(11) 0.075(11) 0.015(9) 0.011(10) -0.009(10)
Cl1 0.065(2) 0.050(2) 0.089(3) 0.005(2) 0.029(2) 0.0026(18)
Cl2 0.057(2) 0.049(2) 0.090(3) 0.000(2) 0.023(2) 0.0046(18)
Cl3 0.064(2) 0.078(3) 0.076(3) -0.026(2) 0.020(2) -0.011(2)
Cl4 0.073(3) 0.115(4) 0.066(3) -0.016(3) 0.026(2) -0.024(3)
Cl5 0.170(5) 0.042(3) 0.089(3) -0.025(2) 0.037(3) -0.007(3)
Cl6 0.189(7) 0.155(7) 0.057(3) -0.036(3) 0.041(4) -0.026(5)
Cl7 0.180(6) 0.054(3) 0.125(5) 0.033(3) 0.020(4) 0.011(3)
Cl8 0.153(5) 0.060(3) 0.094(4) 0.001(3) 0.018(3) -0.001(3)
Cl9 0.199(7) 0.095(5) 0.080(4) 0.015(3) 0.037(4) -0.010(4)
N1 0.049(7) 0.023(6) 0.050(7) 0.006(5) 0.013(5) 0.015(5)
N2 0.064(7) 0.028(7) 0.046(6) -0.010(5) 0.013(5) -0.003(5)
N3 0.076(8) 0.029(7) 0.047(7) -0.005(5) 0.023(6) -0.002(6)
N4 0.078(9) 0.043(7) 0.042(7) -0.012(6) 0.018(6) 0.002(6)
N5 0.069(8) 0.024(7) 0.053(7) 0.002(5) 0.001(6) 0.005(5)
N6 0.061(7) 0.005(5) 0.050(7) 0.004(5) 0.012(5) 0.004(5)

loop_
_atom_type_symbol
_atom_type_description
_atom_type_scat_dispersion_real
_atom_type_scat_dispersion_imag
_atom_type_scat_source
C C 0.0033 0.0016 'International Tables Vol C Tables 4.2.6.8 and 6.1.1.4'
H H 0.0000 0.0000 'International Tables Vol C Tables 4.2.6.8 and 6.1.1.4'
N N 0.0061 0.0033 'International Tables Vol C Tables 4.2.6.8 and 6.1.1.4'
Cl Cl 0.1484 0.1585 'International Tables Vol C Tables 4.2.6.8 and 6.1.1.4'
Au Au -2.0133 8.8022 'International Tables Vol C Tables 4.2.6.8 and 6.1.1.4'

loop_
_geom_angle_atom_site_label_1
_geom_angle_atom_site_label_2
_geom_angle_atom_site_label_3
_geom_angle
_geom_angle_site_symmetry_1
_geom_angle_site_symmetry_3
_geom_angle_publ_flag
N6 Au1 N1 177.6(5) . . ?
N6 Au1 Cl2 90.0(3) . . ?
N1 Au1 Cl2 89.7(3) . . ?
N6 Au1 Cl1 90.1(3) . . ?
N1 Au1 Cl1 90.4(3) . . ?
Cl2 Au1 Cl1 174.51(17) . . ?
N6 Au1 Au3 60.4(3) . . ?
N1 Au1 Au3 117.2(3) . . ?
Cl2 Au1 Au3 77.39(12) . . ?
Cl1 Au1 Au3 107.38(12) . . ?
N6 Au1 Au2 119.1(3) . . ?
N1 Au1 Au2 58.5(3) . . ?
Cl2 Au1 Au2 78.25(12) . . ?
Cl1 Au1 Au2 106.45(12) . . ?
Au3 Au1 Au2 58.72(2) . . ?
N3 Au2 N2 178.1(5) . . ?
N3 Au2 Cl3 90.2(4) . . ?
N2 Au2 Cl3 89.8(3) . . ?
N3 Au2 Cl4 88.1(4) . . ?
N2 Au2 Cl4 92.2(3) . . ?
Cl3 Au2 Cl4 175.60(18) . . ?
N3 Au2 Au3 60.9(3) . . ?
N2 Au2 Au3 117.2(3) . . ?
Cl3 Au2 Au3 81.06(12) . . ?
Cl4 Au2 Au3 101.55(15) . . ?
N3 Au2 Au1 120.1(3) . . ?
N2 Au2 Au1 58.1(3) . . ?
Cl3 Au2 Au1 78.44(12) . . ?
Cl4 Au2 Au1 105.92(13) . . ?
Au3 Au2 Au1 59.259(16) . . ?
N4 Au3 N5 179.1(5) . . ?
N4 Au3 Au2 58.6(3) . . ?
N5 Au3 Au2 120.9(3) . . ?
N4 Au3 Au1 120.6(3) . . ?
N5 Au3 Au1 58.9(3) . . ?
Au2 Au3 Au1 62.025(17) . . ?
N1 C2 C3 105.4(11) . . ?
N1 C2 C1 125.9(12) . . ?
C3 C2 C1 128.8(13) . . ?
C4 C3 C2 108.3(13) . . ?
C4 C3 Cl5 126.2(12) . . ?
C2 C3 Cl5 125.5(12) . . ?
N2 C4 C3 105.0(12) . . ?
N2 C4 C5 122.7(15) . . ?
C3 C4 C5 132.2(16) . . ?
N3 C7 C6 127.9(16) . . ?
N3 C7 C8 103.2(15) . . ?
C6 C7 C8 128.9(16) . . ?
C7 C8 C9 110.9(14) . . ?
C7 C8 Cl6 124.7(16) . . ?
C9 C8 Cl6 124.4(14) . . ?
N4 C9 C8 103.9(13) . . ?
N4 C9 C10 124.5(16) . . ?
C8 C9 C10 131.4(15) . . ?
C13 C12 N5 106.2(13) . . ?
C13 C12 C11 131.3(17) . . ?
N5 C12 C11 122.5(16) . . ?
C12 C13 C14 110.8(14) . . ?
C12 C13 Cl7 126.3(15) . . ?
C14 C13 Cl7 122.9(13) . . ?
N6 C14 C13 104.5(13) . . ?
N6 C14 C15 123.3(14) . . ?
C13 C14 C15 132.1(15) . . ?
Cl9 C16 Cl8 114.2(10) . . ?
C2 N1 N2 110.8(10) . . ?
C2 N1 Au1 127.5(9) . . ?
N2 N1 Au1 121.4(8) . . ?
C4 N2 N1 110.5(11) . . ?
C4 N2 Au2 127.8(10) . . ?
N1 N2 Au2 121.7(8) . . ?
C7 N3 N4 112.6(11) . . ?
C7 N3 Au2 129.0(10) . . ?
N4 N3 Au2 117.9(8) . . ?
C9 N4 N3 109.4(12) . . ?
C9 N4 Au3 128.1(11) . . ?
N3 N4 Au3 122.5(8) . . ?
N6 N5 C12 107.9(11) . . ?
N6 N5 Au3 121.7(8) . . ?
C12 N5 Au3 130.2(10) . . ?
C14 N6 N5 110.5(10) . . ?
C14 N6 Au1 130.4(9) . . ?
N5 N6 Au1 118.7(8) . . ?

loop_
_geom_bond_atom_site_label_1
_geom_bond_atom_site_label_2
_geom_bond_distance
_geom_bond_site_symmetry_2
_geom_bond_publ_flag
Au1 N6 1.985(9) . ?
Au1 N1 2.020(10) . ?
Au1 Cl2 2.262(4) . ?
Au1 Cl1 2.276(4) . ?
Au1 Au3 3.3824(9) . ?
Au1 Au2 3.4755(9) . ?
Au2 N3 1.977(11) . ?
Au2 N2 2.033(11) . ?
Au2 Cl3 2.261(4) . ?
Au2 Cl4 2.266(4) . ?
Au2 Au3 3.3632(10) . ?
Au3 N4 1.991(12) . ?
Au3 N5 1.996(11) . ?
C1 C2 1.446(19) . ?
C2 N1 1.316(16) . ?
C2 C3 1.41(2) . ?
C3 C4 1.40(2) . ?
C3 Cl5 1.707(15) . ?
C4 N2 1.336(18) . ?
C4 C5 1.43(2) . ?
C6 C7 1.38(2) . ?
C7 N3 1.351(18) . ?
C7 C8 1.41(2) . ?
C8 C9 1.43(2) . ?
C8 Cl6 1.720(17) . ?
C9 N4 1.364(17) . ?
C9 C10 1.45(2) . ?
C11 C12 1.45(2) . ?
C12 C13 1.37(2) . ?
C12 N5 1.385(18) . ?
C13 C14 1.40(2) . ?
C13 Cl7 1.691(17) . ?
C14 N6 1.365(19) . ?
C14 C15 1.43(2) . ?
C16 Cl9 1.717(17) . ?
C16 Cl8 1.728(18) . ?
N1 N2 1.348(15) . ?
N3 N4 1.366(17) . ?
N5 N6 1.372(15) . ?
